data_4112830
loop_
_publ_author_name
'Shinji Yamada'
'Tomoko Misono'
'Seiji Tsuzuki'

_publ_section_title
;
 Cation-\p Interactions of a Thiocarbonyl Group and a Carbonyl Group with
 a Pyridinium Nucleus
;
_journal_name_full 'Journal of the American Chemical Society'
_journal_page_first 9862
_journal_page_last 9872
_journal_paper_doi 10.1021/ja0490119
_journal_volume 126
_journal_year 2004
_chemical_formula_sum 'C9 H8 N2 O S2'
_chemical_formula_weight 224.24
_chemical_melting_point 376(1)
_chemical_name_systematic
; 
 3-(pyridine-3-carbonyl)thiazolidin-2-thione
;
_space_group_IT_number 19
_symmetry_cell_setting orthorhombic
_symmetry_space_group_name_Hall 'P 2ac 2ab'
_symmetry_space_group_name_H-M 'P 21 21 21'
_atom_sites_solution_hydrogens geom
_atom_sites_solution_primary direct
_atom_sites_solution_secondary difmap
_audit_creation_method SHELXL
_cell_angle_alpha 90.00
_cell_angle_beta 90.00
_cell_angle_gamma 90.00
_cell_formula_units_Z 4
_cell_length_a 9.778(2)
_cell_length_b 14.647(4)
_cell_length_c 7.0557(6)
_cell_measurement_temperature 293(2)
_cell_volume 1010.5(4)
_computing_cell_refinement 'Rigaku afc7r'
_computing_data_collection 'Rigaku afc7r'
_computing_molecular_graphics SHELXTL
_computing_structure_refinement 'SHELXL-93 (Sheldrick, 1993)'
_computing_structure_solution 'SHELXS-86 (Sheldrick, 1990)'
_diffrn_ambient_temperature 293(2)
_diffrn_measurement_device 'Rigaku afc7r'
_diffrn_radiation_monochromator graphite
_diffrn_radiation_source 'fine-focus sealed tube'
_diffrn_radiation_type CuK\a
_diffrn_radiation_wavelength 1.54178
_diffrn_reflns_av_R_equivalents 0.0436
_diffrn_reflns_av_sigmaI/netI 0.0361
_diffrn_reflns_limit_h_max 11
_diffrn_reflns_limit_h_min -8
_diffrn_reflns_limit_k_max 17
_diffrn_reflns_limit_k_min 0
_diffrn_reflns_limit_l_max 8
_diffrn_reflns_limit_l_min -5
_diffrn_reflns_number 1977
_diffrn_reflns_theta_max 67.94
_diffrn_reflns_theta_min 5.44
_exptl_absorpt_coefficient_mu 4.514
_exptl_absorpt_correction_type multi-scan
_exptl_crystal_colour yellow
_exptl_crystal_density_diffrn 1.474
_exptl_crystal_description prismatic
_exptl_crystal_F_000 464
_exptl_crystal_size_max 0.4
_exptl_crystal_size_mid 0.4
_exptl_crystal_size_min 0.3
_refine_diff_density_max 0.394
_refine_diff_density_min -0.514
_refine_diff_density_rms 0.070
_refine_ls_abs_structure_details 'Flack H D (1983), Acta Cryst. A39, 876-881'
_refine_ls_abs_structure_Flack -0.01(2)
_refine_ls_extinction_coef 0.2571(148)
_refine_ls_extinction_expression Fc^*^=kFc[1+0.001xFc^2^\l^3^/sin(2\q)]^-1/4^
_refine_ls_extinction_method SHELXL
_refine_ls_goodness_of_fit_all 0.803
_refine_ls_goodness_of_fit_obs 0.800
_refine_ls_matrix_type full
_refine_ls_number_parameters 128
_refine_ls_number_reflns 1302
_refine_ls_number_restraints 0
_refine_ls_restrained_S_all 0.815
_refine_ls_restrained_S_obs 0.800
_refine_ls_R_factor_all 0.0493
_refine_ls_R_factor_obs 0.0447
_refine_ls_shift/esd_max -0.057
_refine_ls_shift/esd_mean 0.006
_refine_ls_structure_factor_coef Fsqd
_refine_ls_weighting_details 'w=1/[\s^2^(Fo^2^)+(0.1664P)^2^+0.0000P] where P=(Fo^2^+2Fc^2^)/3'
_refine_ls_weighting_scheme calc
_refine_ls_wR_factor_all 0.1348
_refine_ls_wR_factor_obs 0.1306
_reflns_number_observed 1273
_reflns_number_total 1314
_reflns_observed_criterion >2sigma(I)
_cod_data_source_file ja0490119si20040312_111626_1.cif
_cod_data_source_block 1
_cod_depositor_comments
;
The following automatic conversions were performed:

'_refine_ls_weighting_scheme' value 'calc
w=1/[\s^2^(Fo^2^)+(0.1664P)^2^+0.0000P] where P=(Fo^2^+2Fc^2^)/3' was
changed to 'calc'. New tag '_refine_ls_weighting_details' was
created. The value of the new tag was set to
'w=1/[\s^2^(Fo^2^)+(0.1664P)^2^+0.0000P] where P=(Fo^2^+2Fc^2^)/3'.

Automatic conversion script
Id: cif_fix_values 3143 2015-03-26 13:38:13Z robertas 
;
_cod_original_cell_volume 1010.5(3)
_cod_original_formula_sum 'C9 H8 N2 O1 S2'
_cod_database_code 4112830

loop_
_symmetry_equiv_pos_as_xyz
'x, y, z'
'-x+1/2, -y, z+1/2'
'x+1/2, -y+1/2, -z'
'-x, y+1/2, -z+1/2'

loop_
_atom_site_aniso_label
_atom_site_aniso_U_11
_atom_site_aniso_U_22
_atom_site_aniso_U_33
_atom_site_aniso_U_23
_atom_site_aniso_U_13
_atom_site_aniso_U_12
S1 0.0516(5) 0.0775(6) 0.0286(5) 0.0013(4) 0.0019(3) -0.0155(4)
S2 0.0350(5) 0.0668(6) 0.0392(5) 0.0098(3) -0.0047(3) 0.0025(3)
O1 0.0455(12) 0.0738(13) 0.058(2) 0.0261(13) -0.0088(12) 0.0035(11)
N1 0.0310(11) 0.0564(13) 0.0295(11) 0.0092(10) -0.0029(10) 0.0004(10)
N2 0.0311(11) 0.076(2) 0.050(2) 0.0033(14) 0.0032(11) 0.0049(11)
C1 0.0332(14) 0.0485(13) 0.0356(14) 0.0029(12) -0.0039(13) 0.0049(10)
C2 0.0388(15) 0.0489(14) 0.0454(14) -0.0002(14) -0.0035(12) 0.0082(11)
C3 0.0311(11) 0.0452(12) 0.0292(12) -0.0037(11) -0.0024(10) 0.0012(11)
C4 0.0316(12) 0.0502(14) 0.0381(15) -0.0067(13) -0.0062(12) 0.0058(11)
C5 0.056(2) 0.0488(13) 0.043(2) 0.0021(13) -0.0076(15) -0.0048(12)
C6 0.046(2) 0.067(2) 0.043(2) 0.003(2) -0.0013(14) -0.0113(14)
C7 0.0373(15) 0.0441(13) 0.0296(12) 0.0022(12) -0.0031(11) -0.0011(10)
C8 0.0349(14) 0.067(2) 0.043(2) 0.021(2) 0.0027(13) -0.0011(13)
C9 0.0369(15) 0.068(2) 0.040(2) 0.0108(15) 0.0050(13) 0.0059(12)

loop_
_atom_site_label
_atom_site_type_symbol
_atom_site_fract_x
_atom_site_fract_y
_atom_site_fract_z
_atom_site_U_iso_or_equiv
_atom_site_thermal_displace_type
_atom_site_occupancy
_atom_site_calc_flag
_atom_site_refinement_flags
S1 S -0.86513(9) -0.88263(6) 0.16962(11) 0.0525(4) Uani 1 d .
S2 S -0.60014(7) -0.87290(6) -0.02740(11) 0.0470(4) Uani 1 d .
O1 O -0.9887(2) -0.7682(2) -0.3716(3) 0.0592(7) Uani 1 d .
N1 N -0.8235(2) -0.8377(2) -0.1999(3) 0.0390(6) Uani 1 d .
N2 N -1.3000(2) -0.9205(2) -0.1360(5) 0.0525(7) Uani 1 d .
C1 C -0.9604(3) -0.8269(2) -0.2579(4) 0.0391(7) Uani 1 d .
C2 C -1.1974(3) -0.8648(2) -0.1766(4) 0.0444(7) Uani 1 d .
H2 H -1.2165(3) -0.8033(2) -0.1953(4) 0.053 Uiso 1 calc R
C3 C -1.0634(3) -0.8935(2) -0.1925(4) 0.0352(6) Uani 1 d .
C4 C -1.0353(3) -0.9860(2) -0.1700(4) 0.0399(7) Uani 1 d .
H4 H -0.9462(3) -1.0077(2) -0.1802(4) 0.048 Uiso 1 calc R
C5 C -1.1416(4) -1.0448(2) -0.1324(5) 0.0494(7) Uani 1 d .
H5 H -1.1260(4) -1.1070(2) -0.1181(5) 0.059 Uiso 1 calc R
C6 C -1.2717(3) -1.0094(2) -0.1164(5) 0.0519(8) Uani 1 d .
H6 H -1.3434(3) -1.0492(2) -0.0907(5) 0.062 Uiso 1 calc R
C7 C -0.7757(3) -0.8651(2) -0.0247(4) 0.0370(6) Uani 1 d .
C8 C -0.7157(3) -0.7961(2) -0.3201(5) 0.0480(8) Uani 1 d .
H8A H -0.7041(3) -0.7320(2) -0.2895(5) 0.058 Uiso 1 calc R
H8B H -0.7390(3) -0.8015(2) -0.4533(5) 0.058 Uiso 1 calc R
C9 C -0.5875(3) -0.8489(2) -0.2761(5) 0.0485(8) Uani 1 d .
H9A H -0.5067(3) -0.8127(2) -0.3033(5) 0.058 Uiso 1 calc R
H9B H -0.5836(3) -0.9049(2) -0.3492(5) 0.058 Uiso 1 calc R

loop_
_atom_type_symbol
_atom_type_description
_atom_type_scat_dispersion_real
_atom_type_scat_dispersion_imag
_atom_type_scat_source
C C 0.0181 0.0091 'International Tables Vol C Tables 4.2.6.8 and 6.1.1.4'
H H 0.0000 0.0000 'International Tables Vol C Tables 4.2.6.8 and 6.1.1.4'
N N 0.0311 0.0180 'International Tables Vol C Tables 4.2.6.8 and 6.1.1.4'
O O 0.0492 0.0322 'International Tables Vol C Tables 4.2.6.8 and 6.1.1.4'
S S 0.3331 0.5567 'International Tables Vol C Tables 4.2.6.8 and 6.1.1.4'

loop_
_geom_angle_atom_site_label_1
_geom_angle_atom_site_label_2
_geom_angle_atom_site_label_3
_geom_angle
C7 S2 C9 93.83(13)
C7 N1 C1 127.9(2)
C7 N1 C8 113.0(2)
C1 N1 C8 117.6(2)
C2 N2 C6 117.7(2)
O1 C1 N1 119.4(2)
O1 C1 C3 121.5(2)
N1 C1 C3 118.9(2)
N2 C2 C3 123.3(2)
C2 C3 C4 118.3(3)
C2 C3 C1 118.1(2)
C4 C3 C1 123.0(2)
C5 C4 C3 118.9(3)
C4 C5 C6 118.5(3)
N2 C6 C5 123.3(3)
N1 C7 S1 127.6(2)
N1 C7 S2 110.3(2)
S1 C7 S2 121.9(2)
N1 C8 C9 105.2(2)
C8 C9 S2 104.2(2)

loop_
_geom_bond_atom_site_label_1
_geom_bond_atom_site_label_2
_geom_bond_distance
S1 C7 1.646(3)
S2 C7 1.720(3)
S2 C9 1.794(4)
O1 C1 1.209(3)
N1 C7 1.381(3)
N1 C1 1.409(3)
N1 C8 1.484(4)
N2 C2 1.325(4)
N2 C6 1.337(4)
C1 C3 1.476(4)
C2 C3 1.381(4)
C3 C4 1.391(4)
C4 C5 1.375(4)
C5 C6 1.379(5)
C8 C9 1.505(4)

loop_
_geom_torsion_atom_site_label_1
_geom_torsion_atom_site_label_2
_geom_torsion_atom_site_label_3
_geom_torsion_atom_site_label_4
_geom_torsion
C7 N1 C1 O1 147.1(3)
C8 N1 C1 O1 -17.6(4)
C7 N1 C1 C3 -38.9(4)
C8 N1 C1 C3 156.4(3)
C6 N2 C2 C3 -2.4(5)
N2 C2 C3 C4 1.8(4)
N2 C2 C3 C1 173.7(3)
O1 C1 C3 C2 -33.7(4)
N1 C1 C3 C2 152.5(2)
O1 C1 C3 C4 137.8(3)
N1 C1 C3 C4 -36.1(4)
C2 C3 C4 C5 -0.2(4)
C1 C3 C4 C5 -171.6(3)
C3 C4 C5 C6 -0.7(5)
C2 N2 C6 C5 1.4(6)
C4 C5 C6 N2 0.1(5)
C1 N1 C7 S1 -6.6(4)
C8 N1 C7 S1 158.7(2)
C1 N1 C7 S2 177.2(2)
C8 N1 C7 S2 -17.6(3)
C9 S2 C7 N1 -4.9(2)
C9 S2 C7 S1 178.6(2)
C7 N1 C8 C9 36.0(3)
C1 N1 C8 C9 -157.0(3)
N1 C8 C9 S2 -36.4(3)
C7 S2 C9 C8 24.6(2)

loop_
_cod_related_entry_id
_cod_related_entry_database
_cod_related_entry_code
1 ChemSpider 25655245
